data_2204654
loop_
_publ_author_name
'Wu, Bin'
'Wang, Guocheng'

_publ_section_title Tetra-\m-methacrylato-\k^8^<i>O</i>:<i>O</i>'-bis[(pyridine-\k<i>N</i>)copper(II)]
_journal_issue 12
_journal_name_full 'Acta Crystallographica Section E'
_journal_page_first m1764
_journal_page_last m1765
_journal_paper_doi 10.1107/S160053680402759X
_journal_volume 60
_journal_year 2004
_chemical_formula_iupac '[Cu2 (C4 H5 O2)4 (C5 H5 N)2]'
_chemical_formula_moiety 'C26 H30 Cu2 N2 O8'
_chemical_formula_sum 'C26 H30 Cu2 N2 O8'
_chemical_formula_weight 625.60
_chemical_name_systematic
;
tetra-\m-methacrylato-\k^8^O:O'-bis[(pyridine-\kN)copper(II)]
;
_space_group_IT_number 2
_symmetry_cell_setting triclinic
_symmetry_space_group_name_Hall '-P 1'
_symmetry_space_group_name_H-M 'P -1'
_atom_sites_solution_hydrogens geom
_atom_sites_solution_primary direct
_atom_sites_solution_secondary difmap
_audit_creation_method SHELXL-97
_cell_angle_alpha 100.57(3)
_cell_angle_beta 92.76(3)
_cell_angle_gamma 95.88(3)
_cell_formula_units_Z 2
_cell_length_a 8.8214(18)
_cell_length_b 9.936(2)
_cell_length_c 16.392(3)
_cell_measurement_reflns_used 7999
_cell_measurement_temperature 263(2)
_cell_measurement_theta_max 27.42
_cell_measurement_theta_min 1.27
_cell_volume 1401.6(5)
_computing_cell_refinement RAPID-AUTO
_computing_data_collection 'RAPID-AUTO (Rigaku, 1998)'
_computing_data_reduction 'CrystalStructure (Rigaku/MSC, 2002)'
_computing_molecular_graphics 'ORTEP-3 (Farrugia, 1997)'
_computing_publication_material SHELXL97
_computing_structure_refinement 'SHELXL97 (Sheldrick, 1997)'
_computing_structure_solution 'SHELXS97 (Sheldrick, 1997)'
_diffrn_ambient_temperature 263(2)
_diffrn_detector_area_resol_mean 10.00
_diffrn_measured_fraction_theta_full 0.990
_diffrn_measured_fraction_theta_max 0.990
_diffrn_measurement_device_type 'Rigaku R-AXIS RAPID'
_diffrn_measurement_method \w
_diffrn_radiation_monochromator graphite
_diffrn_radiation_source 'fine-focus sealed tube'
_diffrn_radiation_type MoK\a
_diffrn_radiation_wavelength 0.71069
_diffrn_reflns_av_R_equivalents 0.0266
_diffrn_reflns_av_sigmaI/netI 0.0280
_diffrn_reflns_limit_h_max 10
_diffrn_reflns_limit_h_min -10
_diffrn_reflns_limit_k_max 12
_diffrn_reflns_limit_k_min -12
_diffrn_reflns_limit_l_max 20
_diffrn_reflns_limit_l_min -20
_diffrn_reflns_number 11151
_diffrn_reflns_theta_full 25.80
_diffrn_reflns_theta_max 25.80
_diffrn_reflns_theta_min 2.24
_exptl_absorpt_coefficient_mu 1.566
_exptl_absorpt_correction_T_max 0.687
_exptl_absorpt_correction_T_min 0.651
_exptl_absorpt_correction_type multi-scan
_exptl_absorpt_process_details '(ABSCOR; Higashi, 1995)'
_exptl_crystal_colour green
_exptl_crystal_density_diffrn 1.482
_exptl_crystal_density_method 'not measured'
_exptl_crystal_description prism
_exptl_crystal_F_000 644
_exptl_crystal_size_max 0.28
_exptl_crystal_size_mid 0.25
_exptl_crystal_size_min 0.24
_refine_diff_density_max 0.470
_refine_diff_density_min -0.331
_refine_ls_extinction_method none
_refine_ls_goodness_of_fit_ref 1.032
_refine_ls_hydrogen_treatment mixed
_refine_ls_matrix_type full
_refine_ls_number_parameters 347
_refine_ls_number_reflns 5342
_refine_ls_number_restraints 0
_refine_ls_restrained_S_all 1.032
_refine_ls_R_factor_all 0.0475
_refine_ls_R_factor_gt 0.0333
_refine_ls_shift/su_max 0.002
_refine_ls_shift/su_mean 0.000
_refine_ls_structure_factor_coef Fsqd
_refine_ls_weighting_details 'calc w = 1/[\s^2^(Fo^2^)+(0.0412P)^2^+0.4712P] where P = (Fo^2^+2Fc^2^)/3'
_refine_ls_weighting_scheme calc
_refine_ls_wR_factor_gt 0.0743
_refine_ls_wR_factor_ref 0.0792
_reflns_number_gt 4326
_reflns_number_total 5342
_reflns_threshold_expression I>2\s(I)
_cod_data_source_file cv6405.cif
_cod_data_source_block I
_cod_database_code 2204654
_cod_database_fobs_code 2204654

loop_
_symmetry_equiv_pos_as_xyz
'x, y, z'
'-x, -y, -z'

loop_
_atom_site_label
_atom_site_fract_x
_atom_site_fract_y
_atom_site_fract_z
_atom_site_U_iso_or_equiv
_atom_site_adp_type
_atom_site_calc_flag
_atom_site_refinement_flags
_atom_site_occupancy
_atom_site_type_symbol
Cu1 0.51913(3) 1.00645(3) 0.422056(18) 0.03561(9) Uani d . 1 Cu
Cu2 0.40488(3) 0.58381(3) 0.035469(17) 0.03646(9) Uani d . 1 Cu
O1 0.4243(2) 0.81398(18) 0.38983(11) 0.0452(4) Uani d . 1 O
O2 0.3948(2) 0.80418(18) 0.52283(11) 0.0480(4) Uani d . 1 O
O3 0.71429(19) 0.93420(19) 0.44188(11) 0.0458(4) Uani d . 1 O
O4 0.68642(19) 0.93016(19) 0.57608(11) 0.0460(4) Uani d . 1 O
O5 0.2992(2) 0.41118(19) 0.05876(13) 0.0546(5) Uani d . 1 O
O6 0.4613(2) 0.26984(18) 0.00045(12) 0.0484(4) Uani d . 1 O
O7 0.2926(2) 0.54708(19) -0.07518(11) 0.0466(4) Uani d . 1 O
O8 0.4521(2) 0.4040(2) -0.13344(11) 0.0542(5) Uani d . 1 O
N1 0.5630(2) 1.0591(2) 0.30338(13) 0.0398(5) Uani d . 1 N
N2 0.2447(2) 0.70570(19) 0.10274(12) 0.0358(4) Uani d . 1 N
C1 0.5143(3) 1.1740(3) 0.28589(17) 0.0493(7) Uani d . 1 C
H1 0.4543 1.2226 0.3233 0.059 Uiso calc R 1 H
C2 0.5481(4) 1.2240(3) 0.21567(18) 0.0552(7) Uani d . 1 C
H2 0.5113 1.3042 0.2056 0.066 Uiso calc R 1 H
C3 0.6372(4) 1.1536(3) 0.16050(19) 0.0609(8) Uani d . 1 C
H3 0.6631 1.1856 0.1126 0.073 Uiso calc R 1 H
C4 0.6875(4) 1.0351(4) 0.17737(19) 0.0629(8) Uani d . 1 C
H4 0.7471 0.9846 0.1406 0.075 Uiso calc R 1 H
C5 0.6488(3) 0.9919(3) 0.24926(17) 0.0486(7) Uani d . 1 C
H5 0.6845 0.9118 0.2605 0.058 Uiso calc R 1 H
C6 0.3849(3) 0.7518(3) 0.44682(17) 0.0397(6) Uani d . 1 C
C7 0.3200(3) 0.6028(3) 0.42404(19) 0.0510(7) Uani d . 1 C
C8 0.2954(4) 0.5425(3) 0.3430(2) 0.0709(9) Uani d . 1 C
H8A 0.2552 0.4504 0.3283 0.085 Uiso calc R 1 H
H8B 0.3186 0.5931 0.3019 0.085 Uiso calc R 1 H
C9 0.2869(5) 0.5312(3) 0.4923(2) 0.0857(12) Uani d . 1 C
H9A 0.1997 0.5645 0.5188 0.129 Uiso calc R 1 H
H9B 0.3735 0.5479 0.5320 0.129 Uiso calc R 1 H
H9C 0.2656 0.4341 0.4710 0.129 Uiso calc R 1 H
C10 0.7575(3) 0.9086(2) 0.51083(17) 0.0388(6) Uani d . 1 C
C11 0.9062(3) 0.8476(3) 0.51738(19) 0.0468(7) Uani d . 1 C
C12 0.9764(3) 0.8066(3) 0.4483(2) 0.0589(8) Uani d . 1 C
H12A 1.0681 0.7687 0.4515 0.071 Uiso calc R 1 H
H12B 0.9336 0.8160 0.3969 0.071 Uiso calc R 1 H
C13 0.9670(4) 0.8360(3) 0.6007(2) 0.0670(9) Uani d . 1 C
H13A 1.0591 0.7920 0.5960 0.100 Uiso calc R 1 H
H13B 0.8928 0.7820 0.6259 0.100 Uiso calc R 1 H
H13C 0.9889 0.9262 0.6346 0.100 Uiso calc R 1 H
C14 0.3442(3) 0.2948(3) 0.03943(15) 0.0411(6) Uani d . 1 C
C15 0.2502(3) 0.1768(3) 0.06482(17) 0.0475(6) Uani d . 1 C
C16 0.1229(4) 0.2108(4) 0.1175(3) 0.0769(10) Uani d . 1 C
H16A 0.0672 0.1273 0.1267 0.115 Uiso calc R 1 H
H16B 0.0558 0.2614 0.0901 0.115 Uiso calc R 1 H
H16C 0.1629 0.2659 0.1700 0.115 Uiso calc R 1 H
C17 0.2844(4) 0.0492(3) 0.0408(2) 0.0618(8) Uani d . 1 C
H17A 0.2271 -0.0239 0.0572 0.074 Uiso calc R 1 H
H17B 0.3657 0.0329 0.0076 0.074 Uiso calc R 1 H
C18 0.3379(3) 0.4690(3) -0.13624(15) 0.0396(6) Uani d . 1 C
C19 0.2504(3) 0.4542(3) -0.21878(17) 0.0457(6) Uani d . 1 C
C20 0.3060(4) 0.3874(3) -0.28612(18) 0.0607(8) Uani d . 1 C
H20A 0.2548 0.3801 -0.3379 0.073 Uiso calc R 1 H
H20B 0.3964 0.3478 -0.2816 0.073 Uiso calc R 1 H
C21 0.1065(3) 0.5200(4) -0.2214(2) 0.0664(9) Uani d . 1 C
H21A 0.0598 0.4988 -0.2770 0.100 Uiso calc R 1 H
H21B 0.1292 0.6181 -0.2045 0.100 Uiso calc R 1 H
H21C 0.0378 0.4856 -0.1844 0.100 Uiso calc R 1 H
C22 0.2842(3) 0.7825(3) 0.17776(16) 0.0442(6) Uani d . 1 C
H22 0.3850 0.7884 0.1986 0.053 Uiso calc R 1 H
C23 0.1850(3) 0.8529(3) 0.22580(17) 0.0507(7) Uani d . 1 C
H23 0.2181 0.9055 0.2777 0.061 Uiso calc R 1 H
C24 0.0365(3) 0.8448(3) 0.19631(18) 0.0528(7) Uani d . 1 C
H24 -0.0334 0.8917 0.2278 0.063 Uiso calc R 1 H
C25 -0.0082(3) 0.7658(3) 0.11882(18) 0.0529(7) Uani d . 1 C
H25 -0.1087 0.7586 0.0970 0.063 Uiso calc R 1 H
C26 0.0987(3) 0.6984(3) 0.07479(16) 0.0446(6) Uani d . 1 C
H26 0.0680 0.6449 0.0228 0.054 Uiso calc R 1 H

loop_
_atom_site_aniso_label
_atom_site_aniso_U_11
_atom_site_aniso_U_22
_atom_site_aniso_U_33
_atom_site_aniso_U_12
_atom_site_aniso_U_13
_atom_site_aniso_U_23
Cu1 0.03375(16) 0.03844(17) 0.03664(17) 0.00445(12) 0.00356(12) 0.01184(13)
Cu2 0.04371(18) 0.03328(16) 0.03530(17) 0.01045(13) 0.00662(13) 0.00977(12)
O1 0.0463(10) 0.0411(10) 0.0464(10) 0.0008(8) -0.0002(8) 0.0071(8)
O2 0.0535(11) 0.0400(10) 0.0500(11) -0.0022(8) 0.0042(9) 0.0110(8)
O3 0.0345(9) 0.0548(11) 0.0503(11) 0.0096(8) 0.0055(8) 0.0125(9)
O4 0.0389(9) 0.0545(11) 0.0478(11) 0.0113(8) 0.0005(8) 0.0153(9)
O5 0.0661(12) 0.0385(10) 0.0655(13) 0.0112(9) 0.0254(10) 0.0181(9)
O6 0.0545(11) 0.0365(10) 0.0563(11) 0.0060(8) 0.0131(10) 0.0117(8)
O7 0.0492(10) 0.0489(11) 0.0425(10) 0.0157(9) 0.0011(8) 0.0059(8)
O8 0.0595(12) 0.0670(13) 0.0393(10) 0.0307(10) -0.0001(9) 0.0065(9)
N1 0.0413(11) 0.0416(12) 0.0391(11) 0.0054(9) 0.0034(9) 0.0138(9)
N2 0.0386(11) 0.0315(10) 0.0378(11) 0.0046(8) 0.0023(9) 0.0081(8)
C1 0.0631(18) 0.0436(15) 0.0445(15) 0.0135(13) 0.0066(13) 0.0119(12)
C2 0.075(2) 0.0427(16) 0.0511(16) 0.0069(14) -0.0006(15) 0.0189(13)
C3 0.073(2) 0.071(2) 0.0466(16) 0.0109(17) 0.0082(15) 0.0304(15)
C4 0.072(2) 0.077(2) 0.0494(17) 0.0308(17) 0.0204(15) 0.0228(16)
C5 0.0526(16) 0.0515(16) 0.0478(15) 0.0154(13) 0.0072(13) 0.0192(13)
C6 0.0303(12) 0.0374(13) 0.0516(16) 0.0054(10) -0.0039(11) 0.0100(12)
C7 0.0432(15) 0.0387(15) 0.0700(19) 0.0027(12) -0.0009(14) 0.0093(14)
C8 0.078(2) 0.0464(18) 0.079(2) -0.0090(16) -0.0033(19) -0.0013(16)
C9 0.114(3) 0.0471(19) 0.094(3) -0.0137(19) 0.007(2) 0.0199(18)
C10 0.0313(12) 0.0296(12) 0.0545(16) 0.0011(10) 0.0012(12) 0.0072(11)
C11 0.0301(13) 0.0345(13) 0.0731(19) 0.0008(10) -0.0038(13) 0.0063(13)
C12 0.0375(15) 0.0569(18) 0.080(2) 0.0121(13) 0.0084(15) 0.0019(16)
C13 0.0553(18) 0.063(2) 0.083(2) 0.0194(15) -0.0124(17) 0.0135(17)
C14 0.0509(15) 0.0374(14) 0.0358(13) 0.0024(12) -0.0004(12) 0.0114(11)
C15 0.0527(16) 0.0437(15) 0.0489(15) 0.0020(12) 0.0048(13) 0.0177(12)
C16 0.078(2) 0.065(2) 0.099(3) 0.0097(18) 0.038(2) 0.035(2)
C17 0.080(2) 0.0412(16) 0.066(2) -0.0015(15) 0.0113(17) 0.0174(14)
C18 0.0435(14) 0.0383(13) 0.0392(14) 0.0034(11) 0.0029(11) 0.0138(11)
C19 0.0472(15) 0.0455(15) 0.0445(15) 0.0013(12) -0.0025(12) 0.0124(12)
C20 0.071(2) 0.066(2) 0.0422(16) 0.0059(16) -0.0076(15) 0.0051(14)
C21 0.0581(19) 0.078(2) 0.066(2) 0.0172(17) -0.0082(16) 0.0188(17)
C22 0.0359(13) 0.0466(15) 0.0481(15) 0.0066(11) -0.0032(12) 0.0039(12)
C23 0.0529(16) 0.0553(17) 0.0412(14) 0.0147(13) -0.0014(13) -0.0015(12)
C24 0.0439(15) 0.0651(19) 0.0506(16) 0.0180(14) 0.0106(13) 0.0057(14)
C25 0.0346(14) 0.0624(18) 0.0604(18) 0.0076(13) -0.0017(13) 0.0083(15)
C26 0.0485(15) 0.0401(14) 0.0428(14) 0.0041(12) -0.0048(12) 0.0035(11)

loop_
_atom_type_symbol
_atom_type_description
_atom_type_scat_dispersion_real
_atom_type_scat_dispersion_imag
_atom_type_scat_source
C C 0.0033 0.0016 'International Tables Vol C Tables 4.2.6.8 and 6.1.1.4'
H H 0.0000 0.0000 'International Tables Vol C Tables 4.2.6.8 and 6.1.1.4'
N N 0.0061 0.0033 'International Tables Vol C Tables 4.2.6.8 and 6.1.1.4'
O O 0.0106 0.0060 'International Tables Vol C Tables 4.2.6.8 and 6.1.1.4'
Cu Cu 0.3201 1.2651 'International Tables Vol C Tables 4.2.6.8 and 6.1.1.4'

loop_
_geom_angle_atom_site_label_1
_geom_angle_atom_site_label_2
_geom_angle_atom_site_label_3
_geom_angle_site_symmetry_1
_geom_angle_site_symmetry_3
_geom_angle
_geom_angle_publ_flag
O1 Cu1 O2 . 2_676 168.63(8) yes
O1 Cu1 O3 . . 87.96(8) yes
O1 Cu1 O4 . 2_676 89.68(8) yes
O1 Cu1 N1 . . 101.92(8) yes
O2 Cu1 N1 2_676 . 89.42(8) yes
O3 Cu1 O2 . 2_676 91.55(8) yes
O3 Cu1 O4 . 2_676 168.53(8) yes
O3 Cu1 N1 . . 97.32(8) yes
O4 Cu1 O2 2_676 2_676 88.55(8) yes
O4 Cu1 N1 2_676 . 94.15(8) yes
O5 Cu2 O7 . . 89.42(9) yes
O5 Cu2 N2 . . 91.80(8) yes
O6 Cu2 O5 2_665 . 167.97(8) yes
O6 Cu2 O7 2_665 . 88.84(8) yes
O6 Cu2 N2 2_665 . 100.23(8) yes
O7 Cu2 N2 . . 97.60(8) yes
O8 Cu2 O5 2_665 . 89.88(9) yes
O8 Cu2 O6 2_665 2_665 89.31(9) yes
O8 Cu2 O7 2_665 . 167.79(7) yes
O8 Cu2 N2 2_665 . 94.61(8) yes
C6 O1 Cu1 . . 117.79(16) ?
C6 O2 Cu1 . 2_676 128.39(17) ?
C10 O3 Cu1 . . 122.99(17) ?
C10 O4 Cu1 . 2_676 122.83(16) ?
C14 O5 Cu2 . . 124.80(18) ?
C14 O6 Cu2 . 2_665 122.04(16) ?
C18 O7 Cu2 . . 121.52(16) ?
C18 O8 Cu2 . 2_665 125.78(17) ?
C5 N1 C1 . . 117.2(2) ?
C5 N1 Cu1 . . 123.94(18) ?
C1 N1 Cu1 . . 118.50(18) ?
C22 N2 C26 . . 116.6(2) ?
C22 N2 Cu2 . . 121.18(16) ?
C26 N2 Cu2 . . 121.92(16) ?
N1 C1 C2 . . 123.4(3) ?
N1 C1 H1 . . 118.3 ?
C2 C1 H1 . . 118.3 ?
C1 C2 C3 . . 118.7(3) ?
C1 C2 H2 . . 120.6 ?
C3 C2 H2 . . 120.6 ?
C2 C3 C4 . . 118.6(3) ?
C2 C3 H3 . . 120.7 ?
C4 C3 H3 . . 120.7 ?
C3 C4 C5 . . 119.1(3) ?
C3 C4 H4 . . 120.4 ?
C5 C4 H4 . . 120.4 ?
N1 C5 C4 . . 122.9(3) ?
N1 C5 H5 . . 118.5 ?
C4 C5 H5 . . 118.5 ?
O2 C6 O1 . . 125.1(2) ?
O2 C6 C7 . . 116.2(2) ?
O1 C6 C7 . . 118.7(2) ?
C8 C7 C9 . . 123.5(3) ?
C8 C7 C6 . . 119.4(3) ?
C9 C7 C6 . . 117.1(3) ?
C7 C8 H8A . . 120.0 ?
C7 C8 H8B . . 120.0 ?
H8A C8 H8B . . 120.0 ?
C7 C9 H9A . . 109.5 ?
C7 C9 H9B . . 109.5 ?
H9A C9 H9B . . 109.5 ?
C7 C9 H9C . . 109.5 ?
H9A C9 H9C . . 109.5 ?
H9B C9 H9C . . 109.5 ?
O3 C10 O4 . . 125.2(2) ?
O3 C10 C11 . . 118.1(2) ?
O4 C10 C11 . . 116.7(2) ?
C12 C11 C13 . . 123.0(3) ?
C12 C11 C10 . . 119.2(3) ?
C13 C11 C10 . . 117.8(3) ?
C11 C12 H12A . . 120.0 ?
C11 C12 H12B . . 120.0 ?
H12A C12 H12B . . 120.0 ?
C11 C13 H13A . . 109.5 ?
C11 C13 H13B . . 109.5 ?
H13A C13 H13B . . 109.5 ?
C11 C13 H13C . . 109.5 ?
H13A C13 H13C . . 109.5 ?
H13B C13 H13C . . 109.5 ?
O5 C14 O6 . . 125.1(2) ?
O5 C14 C15 . . 116.7(2) ?
O6 C14 C15 . . 118.1(2) ?
C17 C15 C16 . . 123.1(3) ?
C17 C15 C14 . . 119.9(3) ?
C16 C15 C14 . . 116.9(2) ?
C15 C16 H16A . . 109.5 ?
C15 C16 H16B . . 109.5 ?
H16A C16 H16B . . 109.5 ?
C15 C16 H16C . . 109.5 ?
H16A C16 H16C . . 109.5 ?
H16B C16 H16C . . 109.5 ?
C15 C17 H17A . . 120.0 ?
C15 C17 H17B . . 120.0 ?
H17A C17 H17B . . 120.0 ?
O8 C18 O7 . . 124.8(2) ?
O8 C18 C19 . . 117.6(2) ?
O7 C18 C19 . . 117.6(2) ?
C20 C19 C21 . . 122.8(3) ?
C20 C19 C18 . . 119.0(3) ?
C21 C19 C18 . . 118.1(2) ?
C19 C20 H20A . . 120.0 ?
C19 C20 H20B . . 120.0 ?
H20A C20 H20B . . 120.0 ?
C19 C21 H21A . . 109.5 ?
C19 C21 H21B . . 109.5 ?
H21A C21 H21B . . 109.5 ?
C19 C21 H21C . . 109.5 ?
H21A C21 H21C . . 109.5 ?
H21B C21 H21C . . 109.5 ?
N2 C22 C23 . . 123.8(2) ?
N2 C22 H22 . . 118.1 ?
C23 C22 H22 . . 118.1 ?
C24 C23 C22 . . 118.9(3) ?
C24 C23 H23 . . 120.6 ?
C22 C23 H23 . . 120.6 ?
C23 C24 C25 . . 118.8(3) ?
C23 C24 H24 . . 120.6 ?
C25 C24 H24 . . 120.6 ?
C26 C25 C24 . . 118.5(3) ?
C26 C25 H25 . . 120.8 ?
C24 C25 H25 . . 120.8 ?
N2 C26 C25 . . 123.4(2) ?
N2 C26 H26 . . 118.3 ?
C25 C26 H26 . . 118.3 ?

loop_
_geom_bond_atom_site_label_1
_geom_bond_atom_site_label_2
_geom_bond_site_symmetry_2
_geom_bond_distance
_geom_bond_publ_flag
Cu1 O1 . 1.9735(19) yes
Cu1 O2 2_676 1.9875(19) yes
Cu1 O3 . 1.9672(18) yes
Cu1 O4 2_676 1.9794(18) yes
Cu1 N1 . 2.147(2) yes
Cu2 O5 . 1.9757(19) yes
Cu2 O6 2_665 1.9710(19) yes
Cu2 O7 . 1.9784(18) yes
Cu2 O8 2_665 1.9717(19) yes
Cu2 N2 . 2.165(2) yes
O1 C6 . 1.255(3) ?
O2 C6 . 1.254(3) ?
O2 Cu1 2_676 1.9875(19) ?
O3 C10 . 1.253(3) ?
O4 C10 . 1.261(3) ?
O4 Cu1 2_676 1.9794(18) ?
O5 C14 . 1.252(3) ?
O6 C14 . 1.263(3) ?
O6 Cu2 2_665 1.9710(19) ?
O7 C18 . 1.257(3) ?
O8 C18 . 1.254(3) ?
O8 Cu2 2_665 1.9717(19) ?
N1 C5 . 1.326(3) ?
N1 C1 . 1.333(3) ?
N2 C22 . 1.333(3) ?
N2 C26 . 1.337(3) ?
C1 C2 . 1.369(4) ?
C1 H1 . 0.9300 ?
C2 C3 . 1.369(4) ?
C2 H2 . 0.9300 ?
C3 C4 . 1.369(4) ?
C3 H3 . 0.9300 ?
C4 C5 . 1.373(4) ?
C4 H4 . 0.9300 ?
C5 H5 . 0.9300 ?
C6 C7 . 1.504(4) ?
C7 C8 . 1.350(4) ?
C7 C9 . 1.457(5) ?
C8 H8A . 0.9300 ?
C8 H8B . 0.9300 ?
C9 H9A . 0.9600 ?
C9 H9B . 0.9600 ?
C9 H9C . 0.9600 ?
C10 C11 . 1.508(3) ?
C11 C12 . 1.335(4) ?
C11 C13 . 1.472(4) ?
C12 H12A . 0.9300 ?
C12 H12B . 0.9300 ?
C13 H13A . 0.9600 ?
C13 H13B . 0.9600 ?
C13 H13C . 0.9600 ?
C14 C15 . 1.500(4) ?
C15 C17 . 1.326(4) ?
C15 C16 . 1.479(4) ?
C16 H16A . 0.9600 ?
C16 H16B . 0.9600 ?
C16 H16C . 0.9600 ?
C17 H17A . 0.9300 ?
C17 H17B . 0.9300 ?
C18 C19 . 1.501(3) ?
C19 C20 . 1.323(4) ?
C19 C21 . 1.488(4) ?
C20 H20A . 0.9300 ?
C20 H20B . 0.9300 ?
C21 H21A . 0.9600 ?
C21 H21B . 0.9600 ?
C21 H21C . 0.9600 ?
C22 C23 . 1.366(4) ?
C22 H22 . 0.9300 ?
C23 C24 . 1.363(4) ?
C23 H23 . 0.9300 ?
C24 C25 . 1.381(4) ?
C24 H24 . 0.9300 ?
C25 C26 . 1.370(4) ?
C25 H25 . 0.9300 ?
C26 H26 . 0.9300 ?
